data_1001732
loop_
_publ_author_name
'Leclaire, A'
'Borel, M-M'
'Mezaoui, D'
'Rebbah, H'
'Raveau, B'

_publ_section_title
;
Introduction of tungsten in the niobium phosphate bronzes: the
monophosphate K3.75 Nb8-x Wx O14 (P O4)4 (P0.5 Nb0.5 O4)
;
_journal_coden_ASTM CMCAEK
_journal_name_full
;
Comptes Rendus Hebdomadaires des Seances de l'Academie des Sciences,
Ser. II (1994-)
;
_journal_page_first 679
_journal_page_last 685
_journal_volume 323
_journal_year 1996
_chemical_formula_structural
;
K3.73 (Nb7.88 W0.12) O14 (P O4)4 (P0.47 Nb0.53 O4)
;
_chemical_formula_sum 'K3.73 Nb8.41 O34 P4.47 W0.12'
_chemical_name_systematic
;
Potassium niobium tungsten phosphorus phosphate(V) oxide
(3.73/8.41/0.12/0.47/4/18)
;
_space_group_IT_number 115
_symmetry_cell_setting tetragonal
_symmetry_Int_Tables_number 115
_symmetry_space_group_name_Hall 'P -4 -2'
_symmetry_space_group_name_H-M 'P -4 m 2'
_cell_angle_alpha 90
_cell_angle_beta 90
_cell_angle_gamma 90
_cell_formula_units_Z 1
_cell_length_a 10.6265(8)
_cell_length_b 10.6265(8)
_cell_length_c 6.4092(9)
_cell_volume 723.7
_refine_ls_R_factor_all 0.029
_cod_original_formula_sum 'K3.73 Nb8.41 O34 P4.47 W.12'
_cod_database_code 1001732

loop_
_symmetry_equiv_pos_as_xyz
x,y,z
-y,x,-z
-x,-y,z
y,-x,-z
-x,y,z
y,x,-z
x,-y,z
-y,-x,-z

loop_
_atom_site_label
_atom_site_type_symbol
_atom_site_symmetry_multiplicity
_atom_site_Wyckoff_symbol
_atom_site_fract_x
_atom_site_fract_y
_atom_site_fract_z
_atom_site_occupancy
_atom_site_attached_hydrogens
_atom_site_calc_flag
Nb1 Nb5+ 4 k 0.5 0.18169(1) 0.20261(2) 1. 0 d
Nb2 Nb5+ 4 h 0.17708(6) 0.17708(6) 0. 0.969(6) 0 d
W1 W6+ 4 h 0.17708(6) 0.17708(6) 0. 0.031(6) 0 d
P1 P5+ 1 b 0.5 0.5 0. 0.47(1) 0 d
Nb3 Nb5+ 1 b 0.5 0.5 0. 0.53(1) 0 d
P2 P5+ 4 i 0.24044(2) 0.24044(2) 0.5 1. 0 d
K1 K1+ 1 c 0.5 0.5 0.5 0.73(2) 0 d
K2 K1+ 1 d 0. 0. 0.5 1. 0 d
K3 K1+ 2 g 0. 0.5 0.29356(9) 1. 0 d
O1 O2- 2 g 0.5 0. 0.2612(2) 1. 0 d
O2 O2- 8 l 0.36539(5) 0.17337(5) 0.02064(1) 1. 0 d
O3 O2- 8 l 0.37842(5) 0.21525(6) 0.45643(8) 1. 0 d
O4 O2- 4 k 0.5 0.37989(9) 0.1491(1) 1. 0 d
O5 O2- 4 j 0.17780(9) 0. 0.033(1) 1. 0 d
O6 O2- 8 l 0.16020(5) 0.19799(5) 0.31306(8) 1. 0 d

loop_
_atom_type_symbol
_atom_type_oxidation_number
Nb5+ 4.898
W6+ 6.000
P5+ 5.000
K1+ 1.000
O2- -2.000
